data_7057498
loop_
_publ_author_name
'Pa\'urov\'a, Monika'
'David, Tom\'a\<s'
'C\'isa\<rov\'a, Ivana'
'Lubal, P\<remysl'
'Hermann, Petr'
'Kotek, Jan'

_publ_section_title
;
 Optimization of the selectivity and rate of copper radioisotope
 complexation: formation and dissociation kinetic studies of
 1,4,8-trimethylcyclam-based ligands with different coordinating pendant
 arms
;
_journal_issue 14
_journal_name_full 'New Journal of Chemistry'
_journal_page_first 11908
_journal_paper_doi 10.1039/C8NJ00419F
_journal_volume 42
_journal_year 2018
_chemical_formula_moiety 'C38 H74 Cu3 N10 O12 P2, 19(H2 O)'
_chemical_formula_sum 'C38 H112 Cu3 N10 O31 P2'
_chemical_formula_weight 1457.93
_space_group_crystal_system monoclinic
_space_group_IT_number 4
_space_group_name_Hall 'P 2yb'
_space_group_name_H-M_alt 'P 1 21 1'
_symmetry_space_group_name_Hall 'P 2yb'
_symmetry_space_group_name_H-M 'P 1 21 1'
_atom_sites_solution_hydrogens mixed
_audit_creation_method SHELXL-2014/7
_audit_update_record
;
2018-01-07 deposited with the CCDC.
2018-05-30 downloaded from the CCDC.
;
_cell_angle_alpha 90
_cell_angle_beta 110.9640(10)
_cell_angle_gamma 90
_cell_formula_units_Z 2
_cell_length_a 16.4181(6)
_cell_length_b 12.7243(4)
_cell_length_c 16.7191(5)
_cell_measurement_reflns_used 9968
_cell_measurement_temperature 150(2)
_cell_measurement_theta_max 25.6350
_cell_measurement_theta_min 2.1882
_cell_volume 3261.57(19)
_computing_cell_refinement 'SAINT V8.37A (Bruker AXS Inc., 2015)'
_computing_data_collection 'Bruker Instrument Service v2016.1.0.1'
_computing_data_reduction 'SAINT V8.37A (Bruker AXS Inc., 2015)'
_computing_structure_refinement 'SHELXL-2014/7 (Sheldrick, 2014)'
_computing_structure_solution 'XT, VERSION 2014/5'
_diffrn_ambient_temperature 150(2)
_diffrn_detector_area_resol_mean 8.3333
_diffrn_measured_fraction_theta_full 1.000
_diffrn_measured_fraction_theta_max 1.000
_diffrn_measurement_device_type 'Bruker APEX-II CCD'
_diffrn_measurement_method '\f and \w scans'
_diffrn_radiation_monochromator graphite
_diffrn_radiation_source 'fine-focus sealed tube'
_diffrn_radiation_type MoK\a
_diffrn_radiation_wavelength 0.71073
_diffrn_reflns_av_R_equivalents 0.0350
_diffrn_reflns_av_unetI/netI 0.0552
_diffrn_reflns_Laue_measured_fraction_full 1.000
_diffrn_reflns_Laue_measured_fraction_max 1.000
_diffrn_reflns_limit_h_max 20
_diffrn_reflns_limit_h_min -20
_diffrn_reflns_limit_k_max 15
_diffrn_reflns_limit_k_min -15
_diffrn_reflns_limit_l_max 20
_diffrn_reflns_limit_l_min -20
_diffrn_reflns_number 37148
_diffrn_reflns_point_group_measured_fraction_full 1.000
_diffrn_reflns_point_group_measured_fraction_max 1.000
_diffrn_reflns_theta_full 25.242
_diffrn_reflns_theta_max 25.997
_diffrn_reflns_theta_min 1.328
_exptl_absorpt_coefficient_mu 1.108
_exptl_absorpt_correction_T_max 0.94
_exptl_absorpt_correction_T_min 0.74
_exptl_absorpt_correction_type numerical
_exptl_absorpt_process_details 'SADABS V2014/5 (Bruker AXS Inc.)'
_exptl_crystal_colour blue
_exptl_crystal_density_diffrn 1.485
_exptl_crystal_description plate
_exptl_crystal_F_000 1550
_exptl_crystal_size_max 0.381
_exptl_crystal_size_mid 0.240
_exptl_crystal_size_min 0.054
_refine_diff_density_max 0.620
_refine_diff_density_min -0.570
_refine_diff_density_rms 0.063
_refine_ls_abs_structure_details
;
 Flack x determined using 4716 quotients [(I+)-(I-)]/[(I+)+(I-)]
 (Parsons, Flack and Wagner, Acta Cryst. B69 (2013) 249-259).
;
_refine_ls_abs_structure_Flack -0.001(5)
_refine_ls_extinction_method none
_refine_ls_goodness_of_fit_ref 0.997
_refine_ls_hydrogen_treatment constr
_refine_ls_matrix_type full
_refine_ls_number_parameters 767
_refine_ls_number_reflns 12800
_refine_ls_number_restraints 1
_refine_ls_restrained_S_all 0.997
_refine_ls_R_factor_all 0.0441
_refine_ls_R_factor_gt 0.0357
_refine_ls_shift/su_max 0.001
_refine_ls_shift/su_mean 0.000
_refine_ls_structure_factor_coef Fsqd
_refine_ls_weighting_details 'w=1/[\s^2^(Fo^2^)+(0.0426P)^2^] where P=(Fo^2^+2Fc^2^)/3'
_refine_ls_weighting_scheme calc
_refine_ls_wR_factor_gt 0.0797
_refine_ls_wR_factor_ref 0.0829
_reflns_Friedel_coverage 0.908
_reflns_Friedel_fraction_full 0.999
_reflns_Friedel_fraction_max 0.999
_reflns_number_gt 11245
_reflns_number_total 12800
_reflns_threshold_expression 'I > 2\s(I)'
_cod_data_source_file c8nj00419f2.cif
_cod_data_source_block cul10
_cod_depositor_comments 'Adding full bibliography for 7057498--7057501.cif.'
_cod_original_cell_volume 3261.56(19)
_cod_database_code 7057498
_shelx_shelxl_version_number 2014/7
_shelx_space_group_comment
;
The symmetry employed for this shelxl refinement is uniquely defined
by the following loop, which should always be used as a source of
symmetry information in preference to the above space-group names.
They are only intended as comments.
;
_shelx_estimated_absorpt_t_min 0.678
_shelx_estimated_absorpt_t_max 0.943

loop_
_space_group_symop_operation_xyz
'x, y, z'
'-x, y+1/2, -z'

loop_
_atom_site_label
_atom_site_type_symbol
_atom_site_fract_x
_atom_site_fract_y
_atom_site_fract_z
_atom_site_U_iso_or_equiv
_atom_site_adp_type
_atom_site_occupancy
_atom_site_site_symmetry_order
_atom_site_calc_flag
_atom_site_refinement_flags_posn
_atom_site_refinement_flags_adp
_atom_site_refinement_flags_occupancy
Cu1 Cu 0.40428(4) 0.95617(4) 0.26580(3) 0.01973(14) Uani 1 1 d . . .
N1A N 0.5110(3) 0.8665(3) 0.2630(2) 0.0207(9) Uani 1 1 d . . .
C2A C 0.5623(4) 0.8394(4) 0.3565(3) 0.0341(13) Uani 1 1 d . . .
H2A H 0.5367 0.7765 0.3734 0.041 Uiso 1 1 calc R U .
H2B H 0.6236 0.8233 0.3639 0.041 Uiso 1 1 calc R U .
C3A C 0.5591(4) 0.9319(4) 0.4123(3) 0.0371(14) Uani 1 1 d . . .
H3A H 0.5899 0.9138 0.4734 0.044 Uiso 1 1 calc R U .
H3B H 0.5888 0.9931 0.3984 0.044 Uiso 1 1 calc R U .
N4A N 0.4657(3) 0.9593(3) 0.3976(2) 0.0230(9) Uani 1 1 d . . .
C5A C 0.4664(4) 1.0643(4) 0.4366(4) 0.0381(15) Uani 1 1 d . . .
H5A H 0.4986 1.1139 0.4132 0.046 Uiso 1 1 calc R U .
H5B H 0.4985 1.0590 0.4991 0.046 Uiso 1 1 calc R U .
C6A C 0.3775(4) 1.1083(5) 0.4215(4) 0.0443(16) Uani 1 1 d . . .
H6A H 0.3838 1.1719 0.4574 0.053 Uiso 1 1 calc R U .
H6B H 0.3437 1.0560 0.4407 0.053 Uiso 1 1 calc R U .
C7A C 0.3259(4) 1.1370(4) 0.3291(4) 0.0411(15) Uani 1 1 d . . .
H7A H 0.2727 1.1752 0.3270 0.049 Uiso 1 1 calc R U .
H7B H 0.3614 1.1858 0.3088 0.049 Uiso 1 1 calc R U .
N8A N 0.2994(3) 1.0452(4) 0.2682(3) 0.0262(9) Uani 1 1 d . . .
C9A C 0.2601(4) 1.0877(5) 0.1807(4) 0.0460(16) Uani 1 1 d . . .
H9A H 0.2250 1.1507 0.1815 0.055 Uiso 1 1 calc R U .
H9B H 0.2207 1.0345 0.1431 0.055 Uiso 1 1 calc R U .
C10A C 0.3308(4) 1.1171(5) 0.1450(4) 0.0444(16) Uani 1 1 d . . .
H10A H 0.3036 1.1433 0.0856 0.053 Uiso 1 1 calc R U .
H10B H 0.3683 1.1734 0.1803 0.053 Uiso 1 1 calc R U .
N11A N 0.3841(3) 1.0219(3) 0.1466(3) 0.0281(10) Uani 1 1 d . . .
C12A C 0.4663(4) 1.0588(5) 0.1380(4) 0.0431(16) Uani 1 1 d . . .
H12A H 0.4944 1.1104 0.1840 0.052 Uiso 1 1 calc R U .
H12B H 0.4521 1.0954 0.0824 0.052 Uiso 1 1 calc R U .
C13A C 0.5292(4) 0.9728(5) 0.1429(3) 0.0419(15) Uani 1 1 d . . .
H13A H 0.5753 1.0008 0.1236 0.050 Uiso 1 1 calc R U .
H13B H 0.4982 0.9169 0.1022 0.050 Uiso 1 1 calc R U .
C14A C 0.5726(4) 0.9233(4) 0.2309(3) 0.0356(14) Uani 1 1 d . . .
H14A H 0.6179 0.8734 0.2283 0.043 Uiso 1 1 calc R U .
H14B H 0.6022 0.9792 0.2723 0.043 Uiso 1 1 calc R U .
C15A C 0.4812(4) 0.7654(4) 0.2164(4) 0.0324(13) Uani 1 1 d . . .
H15A H 0.5280 0.7122 0.2377 0.039 Uiso 1 1 calc R U .
H15B H 0.4687 0.7760 0.1545 0.039 Uiso 1 1 calc R U .
P1A P 0.38256(9) 0.71815(9) 0.23267(8) 0.0223(3) Uani 1 1 d . . .
O1A O 0.3307(2) 0.8154(3) 0.2332(2) 0.0285(9) Uani 1 1 d . . .
O1B O 0.4053(3) 0.6467(3) 0.3087(2) 0.0322(9) Uani 1 1 d . . .
C16A C 0.3169(3) 0.6486(3) 0.1348(3) 0.0194(11) Uani 1 1 d . . .
H16A H 0.2556 0.6507 0.1319 0.023 Uiso 1 1 calc R U .
H16B H 0.3194 0.6905 0.0858 0.023 Uiso 1 1 calc R U .
N17A N 0.3363(3) 0.5375(3) 0.1194(2) 0.0180(8) Uani 1 1 d . . .
C18A C 0.4253(3) 0.5248(4) 0.1172(3) 0.0214(11) Uani 1 1 d . . .
H18A H 0.4675 0.5180 0.1765 0.026 Uiso 1 1 calc R U .
H18B H 0.4407 0.5886 0.0918 0.026 Uiso 1 1 calc R U .
C19A C 0.4327(4) 0.4288(4) 0.0655(3) 0.0292(13) Uani 1 1 d . . .
O19A O 0.3649(3) 0.3839(3) 0.0204(3) 0.0451(12) Uani 1 1 d . . .
O19B O 0.5090(3) 0.4034(3) 0.0723(2) 0.0416(10) Uani 1 1 d . . .
C20A C 0.3212(3) 0.4637(4) 0.1818(3) 0.0229(11) Uani 1 1 d . . .
H20A H 0.3205 0.5042 0.2320 0.028 Uiso 1 1 calc R U .
H20B H 0.3707 0.4138 0.2019 0.028 Uiso 1 1 calc R U .
C21A C 0.2379(3) 0.4020(4) 0.1463(3) 0.0219(11) Uani 1 1 d . . .
O21A O 0.1970(2) 0.4028(3) 0.0653(2) 0.0287(8) Uani 1 1 d . . .
O21B O 0.2142(3) 0.3526(3) 0.1982(2) 0.0332(9) Uani 1 1 d . . .
C30A C 0.4315(4) 0.8787(4) 0.4414(3) 0.0324(13) Uani 1 1 d . . .
H30A H 0.4665 0.8787 0.5028 0.049 Uiso 1 1 calc R U .
H30B H 0.4348 0.8093 0.4173 0.049 Uiso 1 1 calc R U .
H30C H 0.3707 0.8948 0.4332 0.049 Uiso 1 1 calc R U .
C40 C 0.2305(4) 0.9838(5) 0.2858(4) 0.0460(15) Uani 1 1 d . . .
H40A H 0.1802 1.0292 0.2787 0.069 Uiso 1 1 calc R U .
H40B H 0.2536 0.9569 0.3445 0.069 Uiso 1 1 calc R U .
H40C H 0.2124 0.9248 0.2456 0.069 Uiso 1 1 calc R U .
C50A C 0.3346(3) 0.9530(5) 0.0740(3) 0.0324(12) Uani 1 1 d . . .
H50A H 0.3236 0.9905 0.0199 0.049 Uiso 1 1 calc R U .
H50B H 0.2789 0.9335 0.0790 0.049 Uiso 1 1 calc R U .
H50C H 0.3686 0.8893 0.0749 0.049 Uiso 1 1 calc R U .
Cu2 Cu 0.05234(4) 0.04098(4) -0.26276(3) 0.01882(13) Uani 1 1 d . . .
N1X N -0.0423(3) 0.1569(3) -0.2680(2) 0.0203(9) Uani 1 1 d . . .
C2X C -0.0854(4) 0.1817(4) -0.3613(3) 0.0266(12) Uani 1 1 d . . .
H2X H -0.0497 0.2328 -0.3790 0.032 Uiso 1 1 calc R U .
H2Y H -0.1435 0.2131 -0.3721 0.032 Uiso 1 1 calc R U .
C3X C -0.0948(3) 0.0810(4) -0.4120(3) 0.0279(12) Uani 1 1 d . . .
H3X H -0.1328 0.0314 -0.3959 0.034 Uiso 1 1 calc R U .
H3Y H -0.1225 0.0964 -0.4739 0.034 Uiso 1 1 calc R U .
N4X N -0.0077(3) 0.0322(3) -0.3947(2) 0.0250(9) Uani 1 1 d . . .
C5X C -0.0237(4) -0.0790(4) -0.4270(3) 0.0374(14) Uani 1 1 d . . .
H5X H -0.0521 -0.0774 -0.4901 0.045 Uiso 1 1 calc R U .
H5Y H -0.0650 -0.1124 -0.4037 0.045 Uiso 1 1 calc R U .
C6X C 0.0577(4) -0.1470(4) -0.4038(3) 0.0366(14) Uani 1 1 d . . .
H6X H 0.0422 -0.2145 -0.4350 0.044 Uiso 1 1 calc R U .
H6Y H 0.1008 -0.1113 -0.4234 0.044 Uiso 1 1 calc R U .
C7X C 0.0993(4) -0.1694(4) -0.3102(3) 0.0333(13) Uani 1 1 d . . .
H7X H 0.0542 -0.1970 -0.2893 0.040 Uiso 1 1 calc R U .
H7Y H 0.1436 -0.2251 -0.3020 0.040 Uiso 1 1 calc R U .
N8X N 0.1418(3) -0.0767(3) -0.2570(3) 0.0275(10) Uani 1 1 d . . .
C9X C 0.1782(4) -0.1094(4) -0.1647(3) 0.0334(13) Uani 1 1 d . . .
H9X H 0.2239 -0.0592 -0.1317 0.040 Uiso 1 1 calc R U .
H9Y H 0.2049 -0.1799 -0.1597 0.040 Uiso 1 1 calc R U .
C10X C 0.1057(4) -0.1115(4) -0.1290(4) 0.0352(14) Uani 1 1 d . . .
H10X H 0.0612 -0.1642 -0.1598 0.042 Uiso 1 1 calc R U .
H10Y H 0.1293 -0.1306 -0.0675 0.042 Uiso 1 1 calc R U .
N11X N 0.0659(3) -0.0048(3) -0.1400(3) 0.0254(9) Uani 1 1 d . . .
C12X C -0.0192(4) -0.0162(4) -0.1275(3) 0.0315(13) Uani 1 1 d . . .
H12X H -0.0077 -0.0409 -0.0683 0.038 Uiso 1 1 calc R U .
H12Y H -0.0538 -0.0712 -0.1670 0.038 Uiso 1 1 calc R U .
C13X C -0.0732(3) 0.0822(4) -0.1421(3) 0.0281(12) Uani 1 1 d . . .
H13X H -0.0366 0.1392 -0.1069 0.034 Uiso 1 1 calc R U .
H13Y H -0.1219 0.0700 -0.1215 0.034 Uiso 1 1 calc R U .
C14X C -0.1109(3) 0.1192(4) -0.2350(3) 0.0231(11) Uani 1 1 d . . .
H14X H -0.1435 0.0606 -0.2714 0.028 Uiso 1 1 calc R U .
H14Y H -0.1527 0.1770 -0.2396 0.028 Uiso 1 1 calc R U .
C15X C -0.0026(3) 0.2552(3) -0.2234(3) 0.0189(10) Uani 1 1 d . . .
H15X H 0.0077 0.2487 -0.1615 0.023 Uiso 1 1 calc R U .
H15Y H -0.0431 0.3146 -0.2465 0.023 Uiso 1 1 calc R U .
P1X P 0.10153(8) 0.28184(9) -0.23783(8) 0.0173(3) Uani 1 1 d . . .
O1X O 0.1403(2) 0.1745(3) -0.2408(2) 0.0219(8) Uani 1 1 d . . .
O1Y O 0.0877(2) 0.3538(2) -0.3124(2) 0.0223(8) Uani 1 1 d . . .
C16X C 0.1744(3) 0.3431(3) -0.1381(3) 0.0188(10) Uani 1 1 d . . .
H16X H 0.1680 0.3035 -0.0898 0.023 Uiso 1 1 calc R U .
H16Y H 0.2351 0.3322 -0.1355 0.023 Uiso 1 1 calc R U .
N17X N 0.1646(3) 0.4569(3) -0.1223(2) 0.0194(8) Uani 1 1 d . . .
C18X C 0.0762(3) 0.4814(4) -0.1228(3) 0.0254(11) Uani 1 1 d . . .
H18X H 0.0554 0.4220 -0.0969 0.031 Uiso 1 1 calc R U .
H18Y H 0.0358 0.4889 -0.1828 0.031 Uiso 1 1 calc R U .
C19X C 0.0737(4) 0.5819(4) -0.0739(3) 0.0234(11) Uani 1 1 d . . .
O19X O 0.1438(3) 0.6163(3) -0.0227(2) 0.0375(10) Uani 1 1 d . . .
O19Y O 0.0002(3) 0.6188(3) -0.0866(2) 0.0398(10) Uani 1 1 d . . .
C20X C 0.1868(4) 0.5256(4) -0.1837(3) 0.0355(14) Uani 1 1 d . . .
H20X H 0.1356 0.5701 -0.2142 0.043 Uiso 1 1 calc R U .
H20Y H 0.1981 0.4806 -0.2269 0.043 Uiso 1 1 calc R U .
C21X C 0.2645(3) 0.5959(4) -0.1439(3) 0.0247(12) Uani 1 1 d . . .
O21X O 0.3044(2) 0.5924(3) -0.0640(2) 0.0321(9) Uani 1 1 d . . .
O21Y O 0.2848(3) 0.6530(3) -0.1946(2) 0.0397(10) Uani 1 1 d . . .
C30X C 0.0391(4) 0.0913(5) -0.4413(3) 0.0321(13) Uani 1 1 d . . .
H30X H 0.0027 0.0953 -0.5021 0.048 Uiso 1 1 calc R U .
H30Y H 0.0938 0.0552 -0.4349 0.048 Uiso 1 1 calc R U .
H30Z H 0.0519 0.1624 -0.4176 0.048 Uiso 1 1 calc R U .
C40X C 0.2173(4) -0.0425(5) -0.2804(4) 0.0386(14) Uani 1 1 d . . .
H40X H 0.2561 -0.1025 -0.2762 0.058 Uiso 1 1 calc R U .
H40Y H 0.2495 0.0130 -0.2410 0.058 Uiso 1 1 calc R U .
H40Z H 0.1960 -0.0155 -0.3391 0.058 Uiso 1 1 calc R U .
C50X C 0.1240(4) 0.0658(4) -0.0734(3) 0.0293(12) Uani 1 1 d . . .
H50X H 0.0968 0.1351 -0.0780 0.044 Uiso 1 1 calc R U .
H50Y H 0.1800 0.0726 -0.0816 0.044 Uiso 1 1 calc R U .
H50Z H 0.1338 0.0362 -0.0166 0.044 Uiso 1 1 calc R U .
Cu3 Cu 0.25072(4) 0.49558(4) -0.00092(4) 0.01592(12) Uani 1 1 d . . .
O1W O 0.9299(3) 0.4637(3) 0.6293(2) 0.0435(10) Uani 1 1 d . . .
H1W H 0.8949 0.4369 0.5871 0.065 Uiso 1 1 d R U .
H1S H 0.9789 0.4451 0.6341 0.065 Uiso 1 1 d R U .
O2W O 0.4045(3) 0.7863(4) 0.7856(3) 0.0597(14) Uani 1 1 d . . .
H2W H 0.4162 0.8238 0.8282 0.090 Uiso 1 1 d R U .
H2S H 0.3673 0.7439 0.7920 0.090 Uiso 1 1 d R U .
O3W O 0.2102(3) 0.3979(3) 0.6115(2) 0.0365(9) Uani 1 1 d . . .
H3W H 0.2012 0.4584 0.5939 0.055 Uiso 1 1 d R U .
H3S H 0.1744 0.3842 0.6338 0.055 Uiso 1 1 d R U .
O4W O 0.9564(3) 0.7784(3) 0.0030(2) 0.0307(9) Uani 1 1 d . . .
H4W H 0.9672 0.7331 -0.0293 0.046 Uiso 1 1 d R U .
H4S H 0.9078 0.8048 -0.0319 0.046 Uiso 1 1 d R U .
O5W O 0.7659(3) 0.7654(3) 0.5075(2) 0.0369(10) Uani 1 1 d . . .
H5W H 0.8121 0.7307 0.5376 0.055 Uiso 1 1 d R U .
H5S H 0.7831 0.8183 0.4948 0.055 Uiso 1 1 d R U .
O6W O 0.1344(4) 0.8306(7) 0.0776(4) 0.137(3) Uani 1 1 d . . .
H6W H 0.1366 0.7743 0.0511 0.205 Uiso 1 1 d R U .
H6S H 0.1840 0.8278 0.1177 0.205 Uiso 1 1 d R U .
O7W O 0.6917(2) 0.6930(3) 0.2481(2) 0.0337(9) Uani 1 1 d . . .
H7W H 0.7423 0.6870 0.2490 0.051 Uiso 1 1 d R U .
H7S H 0.6591 0.6740 0.1905 0.051 Uiso 1 1 d R U .
O8W O 0.3097(3) 0.0987(3) 0.6020(2) 0.0378(9) Uani 1 1 d . . .
H8W H 0.2754 0.1403 0.5583 0.057 Uiso 1 1 d R U .
H8S H 0.3125 0.1257 0.6556 0.057 Uiso 1 1 d R U .
O9W O 0.9164(3) 0.6764(3) 0.6163(2) 0.0407(10) Uani 1 1 d . . .
H9W H 0.9058 0.6972 0.6637 0.061 Uiso 1 1 d R U .
H9S H 0.9271 0.6050 0.6092 0.061 Uiso 1 1 d R U .
O10W O 0.4803(3) 0.7798(3) 0.6675(3) 0.0479(11) Uani 1 1 d . . .
H10W H 0.4640 0.7832 0.7097 0.072 Uiso 1 1 d R U .
H10S H 0.4708 0.8372 0.6475 0.072 Uiso 1 1 d R U .
O11W O 0.9147(3) 0.7369(3) 0.7714(2) 0.0386(10) Uani 1 1 d . . .
H11W H 0.8776 0.7683 0.7893 0.058 Uiso 1 1 d R U .
H11S H 0.9311 0.6996 0.8024 0.058 Uiso 1 1 d R U .
O12W O 0.3180(3) 0.7292(3) 0.5463(2) 0.0390(10) Uani 1 1 d . . .
H12W H 0.2854 0.7645 0.5218 0.059 Uiso 1 1 d R U .
H12S H 0.3707 0.7560 0.5750 0.059 Uiso 1 1 d R U .
O13W O 0.6931(3) 0.1099(3) 0.5915(2) 0.0439(11) Uani 1 1 d . . .
H13W H 0.7214 0.0614 0.5984 0.066 Uiso 1 1 d R U .
H13S H 0.6739 0.1437 0.6293 0.066 Uiso 1 1 d R U .
O14W O 0.4709(3) 0.9943(3) 0.6459(2) 0.0447(10) Uani 1 1 d . . .
H14W H 0.5131 1.0437 0.6668 0.067 Uiso 1 1 d R U .
H14S H 0.4277 1.0258 0.6325 0.067 Uiso 1 1 d R U .
O15W O 0.2266(3) 0.9195(3) 0.5031(2) 0.0476(11) Uani 1 1 d . . .
H15W H 0.2458 0.9628 0.5375 0.071 Uiso 1 1 d R U .
H15S H 0.1840 0.9021 0.4890 0.071 Uiso 1 1 d R U .
O16W O 0.2321(3) 0.6120(3) 0.6303(3) 0.0530(13) Uani 1 1 d . . .
H16W H 0.2508 0.6253 0.6858 0.080 Uiso 1 1 d R U .
H16S H 0.2558 0.6380 0.6017 0.080 Uiso 1 1 d R U .
O17W O 0.7337(3) 0.9004(4) 0.6230(3) 0.0653(16) Uani 1 1 d . . .
H17W H 0.7454 0.8936 0.6740 0.098 Uiso 1 1 d R U .
H17S H 0.7495 0.8568 0.6016 0.098 Uiso 1 1 d R U .
O18W O 0.4509(4) 0.7331(4) 1.0050(3) 0.0716(18) Uani 1 1 d . . .
H18W H 0.4666 0.7785 0.9796 0.107 Uiso 1 1 d R U .
H18S H 0.4041 0.7112 0.9632 0.107 Uiso 1 1 d R U .
O19W O 0.6154(5) 0.5925(6) 0.0940(4) 0.0407(14) Uani 0.536(6) 1 d . . P
O19S O 0.6112(6) 0.7035(7) 0.0661(5) 0.0407(14) Uani 0.464(6) 1 d . . P
H19W H 0.5802 0.6387 0.0700 0.061 Uiso 1 1 d R U .
H19S H 0.5931 0.5443 0.1015 0.061 Uiso 0.536(6) 1 d R U P
H19T H 0.6529 0.6761 0.0645 0.061 Uiso 0.464(6) 1 d R U P

loop_
_atom_site_aniso_label
_atom_site_aniso_U_11
_atom_site_aniso_U_22
_atom_site_aniso_U_33
_atom_site_aniso_U_23
_atom_site_aniso_U_13
_atom_site_aniso_U_12
Cu1 0.0233(3) 0.0177(3) 0.0179(3) -0.0006(2) 0.0071(3) -0.0020(3)
N1A 0.020(2) 0.019(2) 0.022(2) -0.0048(17) 0.0067(19) -0.0056(17)
C2A 0.032(3) 0.030(3) 0.037(3) 0.000(2) 0.008(3) 0.006(2)
C3A 0.043(4) 0.036(3) 0.021(3) 0.002(2) -0.001(3) -0.006(3)
N4A 0.034(3) 0.0178(19) 0.018(2) -0.0054(18) 0.0108(19) -0.0088(19)
C5A 0.061(4) 0.026(3) 0.031(3) -0.006(2) 0.021(3) -0.005(3)
C6A 0.057(5) 0.038(3) 0.044(4) -0.009(3) 0.024(3) -0.004(3)
C7A 0.049(4) 0.029(3) 0.049(4) 0.001(3) 0.022(3) 0.008(3)
N8A 0.027(2) 0.026(2) 0.027(2) 0.000(2) 0.011(2) 0.001(2)
C9A 0.033(4) 0.053(4) 0.048(4) 0.011(3) 0.009(3) 0.019(3)
C10A 0.054(4) 0.037(3) 0.027(3) 0.010(3) -0.005(3) -0.007(3)
N11A 0.028(3) 0.031(3) 0.023(2) 0.0076(18) 0.007(2) -0.0045(19)
C12A 0.047(4) 0.052(4) 0.033(3) 0.004(3) 0.018(3) -0.019(3)
C13A 0.052(4) 0.043(4) 0.036(3) -0.005(3) 0.023(3) -0.023(3)
C14A 0.030(3) 0.037(3) 0.044(3) -0.009(3) 0.019(3) -0.011(2)
C15A 0.035(3) 0.026(3) 0.039(3) -0.007(2) 0.016(3) -0.003(2)
P1A 0.0257(8) 0.0180(6) 0.0263(7) -0.0090(5) 0.0131(6) -0.0045(5)
O1A 0.032(2) 0.0202(18) 0.039(2) -0.0114(16) 0.0204(19) -0.0073(15)
O1B 0.045(3) 0.029(2) 0.0237(19) -0.0080(16) 0.0138(19) -0.0059(17)
C16A 0.021(3) 0.016(2) 0.022(3) -0.005(2) 0.009(2) -0.002(2)
N17A 0.024(2) 0.0128(17) 0.018(2) -0.0045(17) 0.0086(18) -0.0047(17)
C18A 0.025(3) 0.017(2) 0.022(3) -0.0030(19) 0.009(2) -0.0007(19)
C19A 0.045(4) 0.019(3) 0.029(3) -0.001(2) 0.020(3) 0.002(2)
O19A 0.057(3) 0.037(2) 0.056(3) -0.029(2) 0.038(3) -0.022(2)
O19B 0.050(3) 0.042(2) 0.035(2) 0.0005(19) 0.017(2) 0.022(2)
C20A 0.030(3) 0.023(3) 0.015(2) 0.002(2) 0.006(2) -0.007(2)
C21A 0.024(3) 0.017(2) 0.026(3) -0.006(2) 0.010(2) -0.001(2)
O21A 0.025(2) 0.037(2) 0.023(2) -0.0077(17) 0.0082(17) -0.0056(16)
O21B 0.035(2) 0.034(2) 0.032(2) 0.0053(17) 0.0131(19) -0.0146(17)
C30A 0.044(4) 0.033(3) 0.025(3) 0.006(2) 0.018(3) -0.003(3)
C40 0.033(4) 0.045(4) 0.065(4) 0.006(3) 0.024(3) 0.004(3)
C50A 0.028(3) 0.048(3) 0.019(3) 0.000(3) 0.005(2) -0.004(3)
Cu2 0.0204(3) 0.0180(3) 0.0193(3) -0.0020(2) 0.0086(3) -0.0013(2)
N1X 0.018(2) 0.023(2) 0.022(2) 0.0011(17) 0.0090(19) -0.0030(16)
C2X 0.026(3) 0.033(3) 0.021(3) 0.002(2) 0.007(2) 0.001(2)
C3X 0.026(3) 0.032(3) 0.021(3) -0.001(2) 0.002(2) -0.002(2)
N4X 0.025(2) 0.031(2) 0.020(2) -0.0010(19) 0.0095(19) -0.005(2)
C5X 0.045(4) 0.036(3) 0.029(3) -0.019(2) 0.010(3) -0.011(3)
C6X 0.045(4) 0.029(3) 0.038(3) -0.022(3) 0.018(3) -0.012(3)
C7X 0.033(4) 0.022(3) 0.045(4) -0.009(2) 0.014(3) 0.001(2)
N8X 0.026(3) 0.022(2) 0.038(3) -0.0054(19) 0.016(2) -0.0001(18)
C9X 0.030(3) 0.028(3) 0.039(3) 0.000(2) 0.007(3) 0.010(2)
C10X 0.047(4) 0.027(3) 0.030(3) 0.008(2) 0.011(3) 0.005(3)
N11X 0.031(3) 0.023(2) 0.022(2) 0.0024(18) 0.0087(19) 0.004(2)
C12X 0.035(3) 0.033(3) 0.029(3) 0.006(2) 0.013(3) -0.009(2)
C13X 0.032(3) 0.030(3) 0.030(3) -0.003(2) 0.019(3) -0.008(2)
C14X 0.019(3) 0.026(3) 0.027(3) -0.001(2) 0.012(2) -0.006(2)
C15X 0.016(3) 0.020(2) 0.021(2) -0.0017(19) 0.007(2) -0.0012(19)
P1X 0.0166(7) 0.0173(6) 0.0193(6) -0.0014(5) 0.0080(6) -0.0014(5)
O1X 0.019(2) 0.0226(17) 0.0269(18) -0.0053(14) 0.0116(16) -0.0022(14)
O1Y 0.022(2) 0.0245(18) 0.0202(18) 0.0043(14) 0.0078(16) -0.0013(14)
C16X 0.019(3) 0.015(2) 0.022(3) -0.0030(19) 0.008(2) -0.0001(19)
N17X 0.020(2) 0.0157(18) 0.022(2) 0.0022(18) 0.0077(17) -0.0045(18)
C18X 0.020(3) 0.023(3) 0.029(3) -0.001(2) 0.003(2) 0.000(2)
C19X 0.031(3) 0.022(2) 0.018(3) 0.001(2) 0.011(2) 0.001(2)
O19X 0.033(3) 0.052(3) 0.030(2) -0.0198(19) 0.0148(19) -0.009(2)
O19Y 0.038(3) 0.038(2) 0.037(2) -0.0113(18) 0.005(2) 0.0152(19)
C20X 0.041(4) 0.035(3) 0.028(3) 0.007(2) 0.008(3) -0.020(3)
C21X 0.025(3) 0.017(2) 0.041(3) -0.001(2) 0.023(3) -0.001(2)
O21X 0.030(2) 0.044(2) 0.028(2) -0.0179(18) 0.0165(18) -0.0173(18)
O21Y 0.045(3) 0.032(2) 0.049(2) -0.0019(19) 0.026(2) -0.0162(19)
C30X 0.039(4) 0.040(3) 0.021(3) -0.003(2) 0.016(3) -0.002(3)
C40X 0.029(3) 0.033(3) 0.061(4) -0.007(3) 0.025(3) 0.001(3)
C50X 0.032(3) 0.030(3) 0.019(3) 0.003(2) 0.002(2) 0.004(2)
Cu3 0.0200(3) 0.0140(2) 0.0158(2) -0.00077(19) 0.0089(2) -0.0012(2)
O1W 0.038(2) 0.042(2) 0.047(2) 0.004(2) 0.011(2) 0.012(2)
O2W 0.064(3) 0.082(3) 0.041(3) -0.015(2) 0.029(3) -0.043(3)
O3W 0.039(3) 0.040(2) 0.034(2) 0.0031(18) 0.0174(19) -0.0043(19)
O4W 0.045(3) 0.0233(18) 0.0234(19) 0.0002(16) 0.0121(18) 0.0088(17)
O5W 0.046(3) 0.032(2) 0.034(2) -0.0010(17) 0.016(2) -0.0030(18)
O6W 0.066(5) 0.232(9) 0.100(5) 0.100(6) 0.014(4) -0.004(5)
O7W 0.027(2) 0.039(2) 0.037(2) -0.0018(17) 0.0137(18) 0.0053(18)
O8W 0.045(3) 0.033(2) 0.036(2) 0.0006(17) 0.014(2) 0.0025(18)
O9W 0.054(3) 0.037(2) 0.036(2) -0.0017(18) 0.023(2) 0.004(2)
O10W 0.055(3) 0.038(2) 0.059(3) 0.001(2) 0.031(2) 0.004(2)
O11W 0.039(3) 0.044(2) 0.033(2) -0.0075(18) 0.013(2) 0.0138(19)
O12W 0.047(3) 0.031(2) 0.041(2) -0.0017(18) 0.018(2) -0.0045(19)
O13W 0.044(3) 0.050(3) 0.043(2) 0.001(2) 0.022(2) 0.009(2)
O14W 0.046(3) 0.034(2) 0.051(3) -0.002(2) 0.014(2) -0.002(2)
O15W 0.043(3) 0.049(3) 0.045(2) -0.006(2) 0.008(2) -0.008(2)
O16W 0.076(4) 0.053(3) 0.035(2) 0.001(2) 0.026(2) -0.025(2)
O17W 0.115(5) 0.054(3) 0.036(3) 0.006(2) 0.038(3) 0.034(3)
O18W 0.130(5) 0.060(3) 0.027(2) -0.009(2) 0.030(3) -0.065(3)
O19W 0.048(4) 0.040(3) 0.032(3) 0.008(2) 0.012(3) -0.010(3)
O19S 0.048(4) 0.040(3) 0.032(3) 0.008(2) 0.012(3) -0.010(3)

loop_
_atom_type_symbol
_atom_type_description
_atom_type_scat_dispersion_real
_atom_type_scat_dispersion_imag
_atom_type_scat_source
C C 0.0033 0.0016 'International Tables Vol C Tables 4.2.6.8 and 6.1.1.4'
H H 0.0000 0.0000 'International Tables Vol C Tables 4.2.6.8 and 6.1.1.4'
N N 0.0061 0.0033 'International Tables Vol C Tables 4.2.6.8 and 6.1.1.4'
O O 0.0106 0.0060 'International Tables Vol C Tables 4.2.6.8 and 6.1.1.4'
P P 0.1023 0.0942 'International Tables Vol C Tables 4.2.6.8 and 6.1.1.4'
Cu Cu 0.3201 1.2651 'International Tables Vol C Tables 4.2.6.8 and 6.1.1.4'

loop_
_geom_angle_atom_site_label_1
_geom_angle_atom_site_label_2
_geom_angle_atom_site_label_3
_geom_angle
N4A Cu1 N8A 93.48(16)
N4A Cu1 N11A 149.77(16)
N8A Cu1 N11A 87.14(16)
N4A Cu1 N1A 86.63(16)
N8A Cu1 N1A 179.66(17)
N11A Cu1 N1A 92.60(16)
N4A Cu1 O1A 107.81(15)
N8A Cu1 O1A 93.80(15)
N11A Cu1 O1A 102.30(15)
N1A Cu1 O1A 86.47(14)
C14A N1A C15A 111.6(4)
C14A N1A C2A 106.3(4)
C15A N1A C2A 107.3(4)
C14A N1A Cu1 115.0(3)
C15A N1A Cu1 111.0(3)
C2A N1A Cu1 105.0(3)
C3A C2A N1A 109.1(4)
C3A C2A H2A 109.9
N1A C2A H2A 109.9
C3A C2A H2B 109.9
N1A C2A H2B 109.9
H2A C2A H2B 108.3
N4A C3A C2A 109.7(5)
N4A C3A H3A 109.7
C2A C3A H3A 109.7
N4A C3A H3B 109.7
C2A C3A H3B 109.7
H3A C3A H3B 108.2
C30A N4A C5A 110.5(4)
C30A N4A C3A 107.6(4)
C5A N4A C3A 106.8(4)
C30A N4A Cu1 112.7(3)
C5A N4A Cu1 114.2(3)
C3A N4A Cu1 104.5(3)
N4A C5A C6A 114.1(5)
N4A C5A H5A 108.7
C6A C5A H5A 108.7
N4A C5A H5B 108.7
C6A C5A H5B 108.7
H5A C5A H5B 107.6
C5A C6A C7A 114.6(5)
C5A C6A H6A 108.6
C7A C6A H6A 108.6
C5A C6A H6B 108.6
C7A C6A H6B 108.6
H6A C6A H6B 107.6
N8A C7A C6A 115.0(5)
N8A C7A H7A 108.5
C6A C7A H7A 108.5
N8A C7A H7B 108.5
C6A C7A H7B 108.5
H7A C7A H7B 107.5
C9A N8A C40 107.1(5)
C9A N8A C7A 107.7(4)
C40 N8A C7A 109.3(4)
C9A N8A Cu1 104.6(3)
C40 N8A Cu1 114.3(3)
C7A N8A Cu1 113.3(3)
N8A C9A C10A 110.7(5)
N8A C9A H9A 109.5
C10A C9A H9A 109.5
N8A C9A H9B 109.5
C10A C9A H9B 109.5
H9A C9A H9B 108.1
N11A C10A C9A 108.5(5)
N11A C10A H10A 110.0
C9A C10A H10A 110.0
N11A C10A H10B 110.0
C9A C10A H10B 110.0
H10A C10A H10B 108.4
C50A N11A C12A 111.1(4)
C50A N11A C10A 108.7(4)
C12A N11A C10A 106.9(4)
C50A N11A Cu1 113.6(3)
C12A N11A Cu1 112.4(3)
C10A N11A Cu1 103.6(3)
N11A C12A C13A 113.6(5)
N11A C12A H12A 108.9
C13A C12A H12A 108.9
N11A C12A H12B 108.9
C13A C12A H12B 108.9
H12A C12A H12B 107.7
C12A C13A C14A 115.7(5)
C12A C13A H13A 108.4
C14A C13A H13A 108.4
C12A C13A H13B 108.4
C14A C13A H13B 108.4
H13A C13A H13B 107.4
N1A C14A C13A 113.8(5)
N1A C14A H14A 108.8
C13A C14A H14A 108.8
N1A C14A H14B 108.8
C13A C14A H14B 108.8
H14A C14A H14B 107.7
N1A C15A P1A 110.3(3)
N1A C15A H15A 109.6
P1A C15A H15A 109.6
N1A C15A H15B 109.6
P1A C15A H15B 109.6
H15A C15A H15B 108.1
O1B P1A O1A 117.7(2)
O1B P1A C16A 110.7(2)
O1A P1A C16A 104.4(2)
O1B P1A C15A 111.1(3)
O1A P1A C15A 105.2(2)
C16A P1A C15A 107.1(2)
P1A O1A Cu1 115.2(2)
N17A C16A P1A 121.1(4)
N17A C16A H16A 107.0
P1A C16A H16A 107.0
N17A C16A H16B 107.0
P1A C16A H16B 107.0
H16A C16A H16B 106.8
C18A N17A C20A 111.2(4)
C18A N17A C16A 112.4(4)
C20A N17A C16A 112.3(3)
C18A N17A Cu3 106.2(3)
C20A N17A Cu3 107.0(3)
C16A N17A Cu3 107.4(3)
N17A C18A C19A 112.3(4)
N17A C18A H18A 109.1
C19A C18A H18A 109.1
N17A C18A H18B 109.1
C19A C18A H18B 109.1
H18A C18A H18B 107.9
O19A C19A O19B 125.8(5)
O19A C19A C18A 118.5(5)
O19B C19A C18A 115.6(5)
C19A O19A Cu3 108.5(3)
N17A C20A C21A 114.2(4)
N17A C20A H20A 108.7
C21A C20A H20A 108.7
N17A C20A H20B 108.7
C21A C20A H20B 108.7
H20A C20A H20B 107.6
O21B C21A O21A 124.6(5)
O21B C21A C20A 117.2(4)
O21A C21A C20A 118.2(4)
C21A O21A Cu3 114.7(3)
N4A C30A H30A 109.5
N4A C30A H30B 109.5
H30A C30A H30B 109.5
N4A C30A H30C 109.5
H30A C30A H30C 109.5
H30B C30A H30C 109.5
N8A C40 H40A 109.5
N8A C40 H40B 109.5
H40A C40 H40B 109.5
N8A C40 H40C 109.5
H40A C40 H40C 109.5
H40B C40 H40C 109.5
N11A C50A H50A 109.5
N11A C50A H50B 109.5
H50A C50A H50B 109.5
N11A C50A H50C 109.5
H50A C50A H50C 109.5
H50B C50A H50C 109.5
N11X Cu2 N4X 151.98(17)
N11X Cu2 N8X 85.83(16)
N4X Cu2 N8X 94.00(17)
N11X Cu2 N1X 93.10(15)
N4X Cu2 N1X 86.05(16)
N8X Cu2 N1X 177.84(16)
N11X Cu2 O1X 102.90(15)
N4X Cu2 O1X 104.86(14)
N8X Cu2 O1X 98.04(14)
N1X Cu2 O1X 84.02(14)
C15X N1X C2X 107.8(4)
C15X N1X C14X 109.7(3)
C2X N1X C14X 108.2(4)
C15X N1X Cu2 112.5(3)
C2X N1X Cu2 104.8(3)
C14X N1X Cu2 113.5(3)
N1X C2X C3X 108.7(4)
N1X C2X H2X 109.9
C3X C2X H2X 109.9
N1X C2X H2Y 109.9
C3X C2X H2Y 109.9
H2X C2X H2Y 108.3
N4X C3X C2X 110.2(4)
N4X C3X H3X 109.6
C2X C3X H3X 109.6
N4X C3X H3Y 109.6
C2X C3X H3Y 109.6
H3X C3X H3Y 108.1
C30X N4X C3X 109.2(4)
C30X N4X C5X 110.2(4)
C3X N4X C5X 106.9(4)
C30X N4X Cu2 113.2(3)
C3X N4X Cu2 104.0(3)
C5X N4X Cu2 112.9(3)
N4X C5X C6X 114.8(5)
N4X C5X H5X 108.6
C6X C5X H5X 108.6
N4X C5X H5Y 108.6
C6X C5X H5Y 108.6
H5X C5X H5Y 107.5
C7X C6X C5X 113.9(5)
C7X C6X H6X 108.8
C5X C6X H6X 108.8
C7X C6X H6Y 108.8
C5X C6X H6Y 108.8
H6X C6X H6Y 107.7
N8X C7X C6X 114.5(4)
N8X C7X H7X 108.6
C6X C7X H7X 108.6
N8X C7X H7Y 108.6
C6X C7X H7Y 108.6
H7X C7X H7Y 107.6
C40X N8X C7X 109.3(4)
C40X N8X C9X 106.7(4)
C7X N8X C9X 108.9(4)
C40X N8X Cu2 114.7(3)
C7X N8X Cu2 111.7(3)
C9X N8X Cu2 105.2(3)
N8X C9X C10X 109.4(4)
N8X C9X H9X 109.8
C10X C9X H9X 109.8
N8X C9X H9Y 109.8
C10X C9X H9Y 109.8
H9X C9X H9Y 108.2
N11X C10X C9X 107.9(4)
N11X C10X H10X 110.1
C9X C10X H10X 110.1
N11X C10X H10Y 110.1
C9X C10X H10Y 110.1
H10X C10X H10Y 108.4
C50X N11X C10X 108.9(4)
C50X N11X C12X 109.7(4)
C10X N11X C12X 106.6(4)
C50X N11X Cu2 112.8(3)
C10X N11X Cu2 105.5(3)
C12X N11X Cu2 113.1(3)
N11X C12X C13X 115.1(4)
N11X C12X H12X 108.5
C13X C12X H12X 108.5
N11X C12X H12Y 108.5
C13X C12X H12Y 108.5
H12X C12X H12Y 107.5
C12X C13X C14X 115.0(4)
C12X C13X H13X 108.5
C14X C13X H13X 108.5
C12X C13X H13Y 108.5
C14X C13X H13Y 108.5
H13X C13X H13Y 107.5
N1X C14X C13X 112.8(4)
N1X C14X H14X 109.0
C13X C14X H14X 109.0
N1X C14X H14Y 109.0
C13X C14X H14Y 109.0
H14X C14X H14Y 107.8
N1X C15X P1X 110.5(3)
N1X C15X H15X 109.5
P1X C15X H15X 109.5
N1X C15X H15Y 109.5
P1X C15X H15Y 109.5
H15X C15X H15Y 108.1
O1Y P1X O1X 117.62(19)
O1Y P1X C15X 110.5(2)
O1X P1X C15X 105.0(2)
O1Y P1X C16X 110.5(2)
O1X P1X C16X 105.5(2)
C15X P1X C16X 107.0(2)
P1X O1X Cu2 116.65(19)
N17X C16X P1X 119.7(3)
N17X C16X H16X 107.4
P1X C16X H16X 107.4
N17X C16X H16Y 107.4
P1X C16X H16Y 107.4
H16X C16X H16Y 106.9
C18X N17X C20X 110.7(4)
C18X N17X C16X 111.8(4)
C20X N17X C16X 112.3(4)
C18X N17X Cu3 106.2(3)
C20X N17X Cu3 106.6(3)
C16X N17X Cu3 109.0(3)
N17X C18X C19X 112.8(4)
N17X C18X H18X 109.0
C19X C18X H18X 109.0
N17X C18X H18Y 109.0
C19X C18X H18Y 109.0
H18X C18X H18Y 107.8
O19Y C19X O19X 126.1(5)
O19Y C19X C18X 115.9(5)
O19X C19X C18X 117.9(5)
C19X O19X Cu3 110.2(3)
N17X C20X C21X 114.9(4)
N17X C20X H20X 108.5
C21X C20X H20X 108.5
N17X C20X H20Y 108.5
C21X C20X H20Y 108.5
H20X C20X H20Y 107.5
O21Y C21X O21X 125.2(5)
O21Y C21X C20X 115.8(5)
O21X C21X C20X 119.0(4)
C21X O21X Cu3 114.7(3)
N4X C30X H30X 109.5
N4X C30X H30Y 109.5
H30X C30X H30Y 109.5
N4X C30X H30Z 109.5
H30X C30X H30Z 109.5
H30Y C30X H30Z 109.5
N8X C40X H40X 109.5
N8X C40X H40Y 109.5
H40X C40X H40Y 109.5
N8X C40X H40Z 109.5
H40X C40X H40Z 109.5
H40Y C40X H40Z 109.5
N11X C50X H50X 109.5
N11X C50X H50Y 109.5
H50X C50X H50Y 109.5
N11X C50X H50Z 109.5
H50X C50X H50Z 109.5
H50Y C50X H50Z 109.5
O21X Cu3 O21A 177.93(16)
O21X Cu3 N17A 94.55(14)
O21A Cu3 N17A 84.02(14)
O21X Cu3 N17X 84.58(14)
O21A Cu3 N17X 96.83(14)
N17A Cu3 N17X 178.79(18)
O21X Cu3 O19X 87.71(15)
O21A Cu3 O19X 91.11(14)
N17A Cu3 O19X 101.48(14)
N17X Cu3 O19X 77.66(15)
O21X Cu3 O19A 88.52(15)
O21A Cu3 O19A 92.61(14)
N17A Cu3 O19A 76.95(15)
N17X Cu3 O19A 103.85(15)
O19X Cu3 O19A 175.78(15)
H1W O1W H1S 109.4
H2W O2W H2S 102.5
H3W O3W H3S 107.3
H4W O4W H4S 100.7
H5W O5W H5S 105.5
H6W O6W H6S 99.7
H7W O7W H7S 101.0
H8W O8W H8S 110.7
H9W O9W H9S 119.5
H10W O10W H10S 103.4
H11W O11W H11S 101.0
H12W O12W H12S 117.2
H13W O13W H13S 128.9
H14W O14W H14S 104.3
H15W O15W H15S 125.0
H16W O16W H16S 119.7
H17W O17W H17S 115.3
H18W O18W H18S 99.2
H19W O19W H19S 111.7
H19W O19S H19T 96.3

loop_
_geom_bond_atom_site_label_1
_geom_bond_atom_site_label_2
_geom_bond_distance
Cu1 N4A 2.070(4)
Cu1 N8A 2.074(4)
Cu1 N11A 2.076(4)
Cu1 N1A 2.105(4)
Cu1 O1A 2.120(3)
N1A C14A 1.491(6)
N1A C15A 1.493(6)
N1A C2A 1.526(7)
C2A C3A 1.515(7)
C2A H2A 0.9900
C2A H2B 0.9900
C3A N4A 1.504(7)
C3A H3A 0.9900
C3A H3B 0.9900
N4A C30A 1.483(6)
N4A C5A 1.485(6)
C5A C6A 1.499(8)
C5A H5A 0.9900
C5A H5B 0.9900
C6A C7A 1.518(8)
C6A H6A 0.9900
C6A H6B 0.9900
C7A N8A 1.507(7)
C7A H7A 0.9900
C7A H7B 0.9900
N8A C9A 1.474(7)
N8A C40 1.488(7)
C9A C10A 1.529(8)
C9A H9A 0.9900
C9A H9B 0.9900
C10A N11A 1.489(8)
C10A H10A 0.9900
C10A H10B 0.9900
N11A C50A 1.482(7)
N11A C12A 1.483(7)
C12A C13A 1.487(9)
C12A H12A 0.9900
C12A H12B 0.9900
C13A C14A 1.523(8)
C13A H13A 0.9900
C13A H13B 0.9900
C14A H14A 0.9900
C14A H14B 0.9900
C15A P1A 1.836(5)
C15A H15A 0.9900
C15A H15B 0.9900
P1A O1B 1.498(4)
P1A O1A 1.504(4)
P1A C16A 1.834(5)
C16A N17A 1.491(6)
C16A H16A 0.9900
C16A H16B 0.9900
N17A C18A 1.483(6)
N17A C20A 1.489(6)
N17A Cu3 2.070(4)
C18A C19A 1.527(6)
C18A H18A 0.9900
C18A H18B 0.9900
C19A O19A 1.238(7)
C19A O19B 1.260(7)
O19A Cu3 2.276(4)
C20A C21A 1.503(7)
C20A H20A 0.9900
C20A H20B 0.9900
C21A O21B 1.241(6)
C21A O21A 1.278(6)
O21A Cu3 2.024(3)
C30A H30A 0.9800
C30A H30B 0.9800
C30A H30C 0.9800
C40 H40A 0.9800
C40 H40B 0.9800
C40 H40C 0.9800
C50A H50A 0.9800
C50A H50B 0.9800
C50A H50C 0.9800
Cu2 N11X 2.067(4)
Cu2 N4X 2.072(4)
Cu2 N8X 2.076(4)
Cu2 N1X 2.121(4)
Cu2 O1X 2.175(3)
N1X C15X 1.483(6)
N1X C2X 1.498(6)
N1X C14X 1.500(6)
C2X C3X 1.513(7)
C2X H2X 0.9900
C2X H2Y 0.9900
C3X N4X 1.489(7)
C3X H3X 0.9900
C3X H3Y 0.9900
N4X C30X 1.481(6)
N4X C5X 1.504(7)
C5X C6X 1.522(8)
C5X H5X 0.9900
C5X H5Y 0.9900
C6X C7X 1.494(8)
C6X H6X 0.9900
C6X H6Y 0.9900
C7X N8X 1.491(6)
C7X H7X 0.9900
C7X H7Y 0.9900
N8X C40X 1.491(6)
N8X C9X 1.500(6)
C9X C10X 1.511(8)
C9X H9X 0.9900
C9X H9Y 0.9900
C10X N11X 1.489(7)
C10X H10X 0.9900
C10X H10Y 0.9900
N11X C50X 1.482(6)
N11X C12X 1.492(6)
C12X C13X 1.502(7)
C12X H12X 0.9900
C12X H12Y 0.9900
C13X C14X 1.527(7)
C13X H13X 0.9900
C13X H13Y 0.9900
C14X H14X 0.9900
C14X H14Y 0.9900
C15X P1X 1.841(5)
C15X H15X 0.9900
C15X H15Y 0.9900
P1X O1Y 1.498(3)
P1X O1X 1.515(3)
P1X C16X 1.841(5)
C16X N17X 1.491(6)
C16X H16X 0.9900
C16X H16Y 0.9900
N17X C18X 1.483(6)
N17X C20X 1.490(6)
N17X Cu3 2.075(4)
C18X C19X 1.525(7)
C18X H18X 0.9900
C18X H18Y 0.9900
C19X O19Y 1.240(6)
C19X O19X 1.244(6)
O19X Cu3 2.261(4)
C20X C21X 1.504(7)
C20X H20X 0.9900
C20X H20Y 0.9900
C21X O21Y 1.249(6)
C21X O21X 1.260(6)
O21X Cu3 2.017(4)
C30X H30X 0.9800
C30X H30Y 0.9800
C30X H30Z 0.9800
C40X H40X 0.9800
C40X H40Y 0.9800
C40X H40Z 0.9800
C50X H50X 0.9800
C50X H50Y 0.9800
C50X H50Z 0.9800
O1W H1W 0.8082
O1W H1S 0.8148
O2W H2W 0.8209
O2W H2S 0.8501
O3W H3W 0.8187
O3W H3S 0.8185
O4W H4W 0.8503
O4W H4S 0.8701
O5W H5W 0.8662
O5W H5S 0.7873
O6W H6W 0.8500
O6W H6S 0.8498
O7W H7W 0.8301
O7W H7S 0.9509
O8W H8W 0.9144
O8W H8S 0.9450
O9W H9W 0.9095
O9W H9S 0.9414
O10W H10W 0.8402
O10W H10S 0.7956
O11W H11W 0.8657
O11W H11S 0.6832
O12W H12W 0.7053
O12W H12S 0.8936
O13W H13W 0.7555
O13W H13S 0.9094
O14W H14W 0.9083
O14W H14S 0.7732
O15W H15W 0.7770
O15W H15S 0.6901
O16W H16W 0.8843
O16W H16S 0.7886
O17W H17W 0.8089
O17W H17S 0.7548
O18W H18W 0.8121
O18W H18S 0.8786
O19W H19W 0.8214
O19W H19S 0.7465
O19S H19W 0.9831
O19S H19T 0.7762
